data_4071820
loop_
_publ_author_name
'Peng, Hong Mei'
'Webster, Richard D.'
'Li, Xingwei'

_publ_section_title
;
 Quinoline-Tethered N-Heterocyclic Carbene Complexes of Rhodium and
 Iridium: Synthesis, Catalysis, and Electrochemical Properties
;
_journal_issue 17
_journal_name_full Organometallics
_journal_page_first 4484
_journal_paper_doi 10.1021/om800404q
_journal_volume 27
_journal_year 2008
_chemical_formula_sum 'C32.5 H37 Cl2 F6 Ir N3 P'
_chemical_formula_weight 877.72
_chemical_name_systematic
;

 ?

;
_space_group_IT_number 2
_symmetry_cell_setting triclinic
_symmetry_space_group_name_Hall '-P 1'
_symmetry_space_group_name_H-M 'P -1'
_atom_sites_solution_hydrogens geom
_atom_sites_solution_primary direct
_atom_sites_solution_secondary difmap
_audit_creation_method SHELXL-97
_cell_angle_alpha 110.9650(10)
_cell_angle_beta 95.1190(10)
_cell_angle_gamma 92.4200(10)
_cell_formula_units_Z 2
_cell_length_a 8.6792(4)
_cell_length_b 14.4528(6)
_cell_length_c 14.4654(6)
_cell_measurement_reflns_used 9083
_cell_measurement_temperature 173(2)
_cell_measurement_theta_max 0.00
_cell_measurement_theta_min 0.00
_cell_volume 1682.27(13)
_computing_cell_refinement 'Bruker SMART'
_computing_data_collection 'Bruker SMART'
_computing_data_reduction 'Bruker SAINT'
_computing_molecular_graphics 'Bruker SHELXTL'
_computing_publication_material 'Bruker SHELXTL'
_computing_structure_refinement 'SHELXL-97 (Sheldrick, 1997)'
_computing_structure_solution 'SHELXS-97 (Sheldrick, 1990)'
_diffrn_ambient_temperature 173(2)
_diffrn_measured_fraction_theta_full 0.986
_diffrn_measured_fraction_theta_max 0.986
_diffrn_measurement_device_type 'CCD area detector'
_diffrn_measurement_method 'phi and omega scans'
_diffrn_radiation_monochromator graphite
_diffrn_radiation_source 'fine-focus sealed tube'
_diffrn_radiation_type MoK\a
_diffrn_radiation_wavelength 0.71073
_diffrn_reflns_av_R_equivalents 0.0246
_diffrn_reflns_av_sigmaI/netI 0.0297
_diffrn_reflns_limit_h_max 12
_diffrn_reflns_limit_h_min -12
_diffrn_reflns_limit_k_max 20
_diffrn_reflns_limit_k_min -20
_diffrn_reflns_limit_l_max 20
_diffrn_reflns_limit_l_min -20
_diffrn_reflns_number 30719
_diffrn_reflns_theta_full 30.48
_diffrn_reflns_theta_max 30.48
_diffrn_reflns_theta_min 2.36
_exptl_absorpt_coefficient_mu 4.236
_exptl_absorpt_correction_T_max 0.5691
_exptl_absorpt_correction_T_min 0.3630
_exptl_absorpt_correction_type multi-scan
_exptl_crystal_colour orange
_exptl_crystal_density_diffrn 1.733
_exptl_crystal_density_meas 0
_exptl_crystal_density_method 'not measured'
_exptl_crystal_description fragment
_exptl_crystal_F_000 866
_exptl_crystal_size_max 0.30
_exptl_crystal_size_mid 0.25
_exptl_crystal_size_min 0.15
_refine_diff_density_max 1.857
_refine_diff_density_min -3.040
_refine_diff_density_rms 0.148
_refine_ls_extinction_method none
_refine_ls_goodness_of_fit_ref 1.101
_refine_ls_hydrogen_treatment constr
_refine_ls_matrix_type full
_refine_ls_number_parameters 429
_refine_ls_number_reflns 10112
_refine_ls_number_restraints 2
_refine_ls_restrained_S_all 1.104
_refine_ls_R_factor_all 0.0406
_refine_ls_R_factor_gt 0.0370
_refine_ls_shift/su_max 0.002
_refine_ls_shift/su_mean 0.000
_refine_ls_structure_factor_coef Fsqd
_refine_ls_weighting_details 'calc w=1/[\s^2^(Fo^2^)+(0.0488P)^2^+9.3098P] where P=(Fo^2^+2Fc^2^)/3'
_refine_ls_weighting_scheme calc
_refine_ls_wR_factor_gt 0.1053
_refine_ls_wR_factor_ref 0.1070
_reflns_number_gt 9508
_reflns_number_total 10112
_reflns_threshold_expression >2sigma(I)
_cod_data_source_file om800404q_si_002.cif
_cod_data_source_block lxw15
_cod_depositor_comments
;
The following automatic conversions were performed:

'_symmetry_cell_setting' value 'Triclinic' changed to 'triclinic'
according to /home/saulius/struct/CIF-dictionaries/cif_core.dic
dictionary named 'cif_core.dic' version 2.4.1 from 2010-06-29.

Automatic conversion script
Id: cif_fix_values 1715 2011-07-08 13:25:40Z adriana 
;
_cod_original_sg_symbol_H-M P-1
_cod_original_formula_sum 'C32.50 H37 Cl2 F6 Ir N3 P'
_cod_database_code 4071820

loop_
_symmetry_equiv_pos_as_xyz
'x, y, z'
'-x, -y, -z'

loop_
_atom_site_label
_atom_site_type_symbol
_atom_site_fract_x
_atom_site_fract_y
_atom_site_fract_z
_atom_site_U_iso_or_equiv
_atom_site_adp_type
_atom_site_occupancy
_atom_site_symmetry_multiplicity
_atom_site_calc_flag
_atom_site_refinement_flags
Ir1 Ir 0.782493(18) 0.717626(12) 0.692774(11) 0.01662(5) Uani 1 1 d .
C1 C 0.5559(5) 0.6546(4) 0.6109(3) 0.0229(8) Uani 1 1 d .
C2 C 0.5588(5) 0.6522(4) 0.7097(3) 0.0234(9) Uani 1 1 d .
C3 C 0.6754(5) 0.5871(4) 0.7202(3) 0.0233(9) Uani 1 1 d .
C4 C 0.7467(5) 0.5524(3) 0.6312(3) 0.0218(8) Uani 1 1 d .
C5 C 0.6777(5) 0.5966(3) 0.5627(3) 0.0227(8) Uani 1 1 d .
C6 C 0.4391(6) 0.7029(4) 0.5655(4) 0.0320(11) Uani 1 1 d .
H6A H 0.4548 0.6884 0.4956 0.048 Uiso 1 1 calc R
H6B H 0.4511 0.7750 0.6018 0.048 Uiso 1 1 calc R
H6C H 0.3345 0.6772 0.5694 0.048 Uiso 1 1 calc R
C7 C 0.4409(6) 0.6906(5) 0.7810(4) 0.0339(11) Uani 1 1 d .
H7A H 0.3773 0.6345 0.7845 0.051 Uiso 1 1 calc R
H7B H 0.3742 0.7328 0.7578 0.051 Uiso 1 1 calc R
H7C H 0.4939 0.7295 0.8472 0.051 Uiso 1 1 calc R
C8 C 0.7052(7) 0.5575(4) 0.8087(4) 0.0295(10) Uani 1 1 d .
H8A H 0.6363 0.4989 0.8001 0.044 Uiso 1 1 calc R
H8B H 0.6854 0.6124 0.8688 0.044 Uiso 1 1 calc R
H8C H 0.8135 0.5418 0.8151 0.044 Uiso 1 1 calc R
C9 C 0.8721(7) 0.4819(4) 0.6099(4) 0.0308(10) Uani 1 1 d .
H9A H 0.9338 0.4888 0.6725 0.046 Uiso 1 1 calc R
H9B H 0.9393 0.4972 0.5655 0.046 Uiso 1 1 calc R
H9C H 0.8252 0.4136 0.5779 0.046 Uiso 1 1 calc R
C10 C 0.7090(7) 0.5700(4) 0.4560(4) 0.0311(11) Uani 1 1 d .
H10A H 0.6403 0.6044 0.4238 0.047 Uiso 1 1 calc R
H10B H 0.6897 0.4980 0.4209 0.047 Uiso 1 1 calc R
H10C H 0.8173 0.5904 0.4539 0.047 Uiso 1 1 calc R
C11 C 0.9799(6) 0.7353(4) 0.8730(4) 0.0285(10) Uani 1 1 d .
H11 H 1.0083 0.6793 0.8205 0.034 Uiso 1 1 calc R
C12 C 1.0518(7) 0.7542(4) 0.9691(4) 0.0332(11) Uani 1 1 d .
H12 H 1.1237 0.7110 0.9813 0.040 Uiso 1 1 calc R
C13 C 1.0167(7) 0.8351(4) 1.0440(4) 0.0313(11) Uani 1 1 d .
H13 H 1.0648 0.8500 1.1098 0.038 Uiso 1 1 calc R
C14 C 0.9087(6) 0.8976(4) 1.0245(3) 0.0249(9) Uani 1 1 d .
C15 C 0.8762(7) 0.9852(4) 1.1023(4) 0.0317(11) Uani 1 1 d .
H15 H 0.9280 1.0011 1.1674 0.038 Uiso 1 1 calc R
C16 C 0.7731(7) 1.0465(4) 1.0855(4) 0.0335(11) Uani 1 1 d .
H16 H 0.7531 1.1052 1.1380 0.040 Uiso 1 1 calc R
C17 C 0.6958(6) 1.0218(4) 0.9891(4) 0.0290(10) Uani 1 1 d .
H17 H 0.6229 1.0648 0.9777 0.035 Uiso 1 1 calc R
C18 C 0.7215(5) 0.9379(3) 0.9106(3) 0.0223(8) Uani 1 1 d .
C19 C 0.8341(5) 0.8733(3) 0.9253(3) 0.0200(8) Uani 1 1 d .
C20 C 0.6244(6) 0.9190(4) 0.8132(3) 0.0244(9) Uani 1 1 d .
H20A H 0.5717 0.8513 0.7898 0.029 Uiso 1 1 calc R
H20B H 0.5432 0.9667 0.8244 0.029 Uiso 1 1 calc R
C21 C 0.7895(5) 0.8534(3) 0.6766(3) 0.0212(8) Uani 1 1 d .
C22 C 0.7368(7) 1.0152(4) 0.7173(4) 0.0319(11) Uani 1 1 d .
H22 H 0.6962 1.0771 0.7499 0.038 Uiso 1 1 calc R
C23 C 0.8299(8) 0.9942(4) 0.6435(4) 0.0342(12) Uani 1 1 d .
H23 H 0.8674 1.0385 0.6140 0.041 Uiso 1 1 calc R
C24 C 0.9389(6) 0.8493(3) 0.5316(4) 0.0255(9) Uani 1 1 d .
C25 C 0.8473(7) 0.8060(4) 0.4398(4) 0.0337(11) Uani 1 1 d .
C26 C 0.6737(9) 0.8110(6) 0.4308(5) 0.0494(16) Uani 1 1 d .
H26A H 0.6483 0.8715 0.4189 0.074 Uiso 1 1 calc R
H26B H 0.6346 0.8120 0.4927 0.074 Uiso 1 1 calc R
H26C H 0.6253 0.7526 0.3751 0.074 Uiso 1 1 calc R
C27 C 0.9225(9) 0.7629(4) 0.3557(4) 0.0391(13) Uani 1 1 d .
H27 H 0.8620 0.7304 0.2933 0.047 Uiso 1 1 calc R
C28 C 1.0813(8) 0.7655(4) 0.3597(4) 0.0375(13) Uani 1 1 d .
C29 C 1.1595(11) 0.7172(5) 0.2662(5) 0.058(2) Uani 1 1 d .
H29A H 1.2041 0.6568 0.2684 0.087 Uiso 1 1 calc R
H29B H 1.2421 0.7636 0.2624 0.087 Uiso 1 1 calc R
H29C H 1.0828 0.7001 0.2075 0.087 Uiso 1 1 calc R
C30 C 1.1681(7) 0.8163(4) 0.4515(4) 0.0343(12) Uani 1 1 d .
H30 H 1.2781 0.8205 0.4546 0.041 Uiso 1 1 calc R
C31 C 1.1007(7) 0.8610(4) 0.5382(4) 0.0287(10) Uani 1 1 d .
C32 C 1.1978(7) 0.9220(4) 0.6339(4) 0.0359(12) Uani 1 1 d .
H32A H 1.1973 0.8870 0.6807 0.054 Uiso 1 1 calc R
H32B H 1.1548 0.9865 0.6630 0.054 Uiso 1 1 calc R
H32C H 1.3045 0.9325 0.6204 0.054 Uiso 1 1 calc R
C33 C 0.2015(18) 0.4959(17) 0.9525(14) 0.129(13) Uani 0.50 1 d PD
H33A H 0.2696 0.5542 0.9975 0.155 Uiso 0.50 1 calc PR
H33B H 0.2490 0.4352 0.9538 0.155 Uiso 0.50 1 calc PR
Cl1 Cl 1.04833(12) 0.70734(8) 0.65665(9) 0.02176(19) Uani 1 1 d .
Cl2 Cl 0.1871(6) 0.4962(3) 0.8215(4) 0.0679(11) Uani 0.50 1 d PD
Cl3 Cl 0.0000 0.5000 1.0000 0.140(3) Uani 1 2 d SD
F1 F 0.5290(6) 0.6996(5) 0.1852(4) 0.0727(15) Uani 1 1 d .
F2 F 0.7280(6) 0.7472(6) 0.1218(6) 0.106(3) Uani 1 1 d .
F3 F 0.5679(6) 0.8168(5) 0.0396(5) 0.0814(18) Uani 1 1 d .
F4 F 0.3689(5) 0.7761(4) 0.1081(3) 0.0601(12) Uani 1 1 d .
F5 F 0.5145(9) 0.6586(5) 0.0210(4) 0.100(2) Uani 1 1 d .
F6 F 0.5766(8) 0.8610(5) 0.2060(5) 0.103(2) Uani 1 1 d .
N1 N 0.8741(5) 0.7902(3) 0.8498(3) 0.0213(7) Uani 1 1 d .
N2 N 0.7124(5) 0.9279(3) 0.7361(3) 0.0240(8) Uani 1 1 d .
N3 N 0.8603(5) 0.8951(3) 0.6192(3) 0.0262(8) Uani 1 1 d .
P1 P 0.54824(18) 0.75900(14) 0.11416(12) 0.0393(3) Uani 1 1 d .

loop_
_atom_site_aniso_label
_atom_site_aniso_U_11
_atom_site_aniso_U_22
_atom_site_aniso_U_33
_atom_site_aniso_U_23
_atom_site_aniso_U_13
_atom_site_aniso_U_12
Ir1 0.01561(8) 0.01634(8) 0.01597(8) 0.00372(5) 0.00061(5) 0.00198(5)
C1 0.019(2) 0.026(2) 0.0209(19) 0.0058(16) -0.0011(15) 0.0003(16)
C2 0.019(2) 0.027(2) 0.022(2) 0.0066(17) 0.0023(16) -0.0002(16)
C3 0.022(2) 0.023(2) 0.023(2) 0.0058(17) 0.0025(16) -0.0007(16)
C4 0.021(2) 0.0160(18) 0.024(2) 0.0024(15) 0.0021(16) -0.0012(15)
C5 0.022(2) 0.022(2) 0.0187(19) 0.0016(16) 0.0006(15) -0.0020(16)
C6 0.024(2) 0.037(3) 0.034(3) 0.013(2) -0.0054(19) 0.005(2)
C7 0.028(3) 0.043(3) 0.032(3) 0.012(2) 0.014(2) 0.006(2)
C8 0.034(3) 0.033(3) 0.027(2) 0.016(2) 0.0072(19) 0.001(2)
C9 0.035(3) 0.024(2) 0.032(2) 0.0076(19) 0.008(2) 0.0076(19)
C10 0.039(3) 0.032(3) 0.019(2) 0.0056(19) 0.0042(19) -0.001(2)
C11 0.030(2) 0.023(2) 0.028(2) 0.0061(18) -0.0066(19) 0.0027(18)
C12 0.035(3) 0.033(3) 0.030(2) 0.013(2) -0.010(2) 0.002(2)
C13 0.036(3) 0.033(3) 0.023(2) 0.011(2) -0.0045(19) -0.003(2)
C14 0.029(2) 0.028(2) 0.0178(19) 0.0090(17) 0.0007(17) -0.0038(18)
C15 0.033(3) 0.037(3) 0.020(2) 0.0045(19) 0.0058(18) -0.007(2)
C16 0.038(3) 0.033(3) 0.021(2) -0.0012(19) 0.013(2) -0.002(2)
C17 0.028(2) 0.027(2) 0.028(2) 0.0041(19) 0.0100(19) 0.0046(19)
C18 0.021(2) 0.022(2) 0.022(2) 0.0060(16) 0.0049(16) 0.0006(16)
C19 0.020(2) 0.0193(19) 0.0186(18) 0.0039(15) 0.0034(15) 0.0004(15)
C20 0.022(2) 0.025(2) 0.023(2) 0.0059(17) 0.0037(17) 0.0061(17)
C21 0.023(2) 0.0188(19) 0.0192(18) 0.0052(15) -0.0013(16) 0.0022(15)
C22 0.046(3) 0.023(2) 0.029(2) 0.0114(19) 0.007(2) 0.013(2)
C23 0.053(3) 0.023(2) 0.032(3) 0.015(2) 0.010(2) 0.006(2)
C24 0.035(3) 0.019(2) 0.025(2) 0.0098(17) 0.0075(19) 0.0015(17)
C25 0.049(3) 0.032(3) 0.024(2) 0.015(2) 0.005(2) 0.002(2)
C26 0.050(4) 0.063(4) 0.039(3) 0.026(3) -0.001(3) -0.003(3)
C27 0.066(4) 0.028(3) 0.024(2) 0.010(2) 0.009(2) -0.002(3)
C28 0.064(4) 0.026(2) 0.034(3) 0.019(2) 0.025(3) 0.009(2)
C29 0.102(7) 0.037(3) 0.044(4) 0.016(3) 0.044(4) 0.014(4)
C30 0.046(3) 0.030(3) 0.038(3) 0.021(2) 0.019(2) 0.011(2)
C31 0.040(3) 0.021(2) 0.029(2) 0.0126(19) 0.008(2) 0.0053(19)
C32 0.035(3) 0.034(3) 0.038(3) 0.012(2) 0.005(2) -0.003(2)
C33 0.078(15) 0.078(15) 0.25(4) 0.10(2) -0.069(19) 0.005(11)
Cl1 0.0132(4) 0.0234(5) 0.0316(5) 0.0125(4) 0.0064(4) 0.0032(3)
Cl2 0.073(3) 0.0387(18) 0.091(3) 0.024(2) 0.006(2) -0.0026(17)
Cl3 0.261(8) 0.082(3) 0.079(3) 0.040(3) -0.027(4) 0.006(4)
F1 0.064(3) 0.110(4) 0.069(3) 0.063(3) 0.010(2) 0.006(3)
F2 0.037(3) 0.173(7) 0.160(7) 0.118(6) 0.022(3) 0.033(3)
F3 0.057(3) 0.122(5) 0.098(4) 0.079(4) 0.011(3) 0.004(3)
F4 0.036(2) 0.093(4) 0.057(3) 0.032(3) 0.0075(18) 0.017(2)
F5 0.149(6) 0.083(4) 0.048(3) -0.004(3) 0.015(3) 0.036(4)
F6 0.105(5) 0.081(4) 0.083(4) -0.006(3) -0.032(4) -0.001(4)
N1 0.0235(18) 0.0199(17) 0.0175(16) 0.0040(14) -0.0005(14) 0.0018(14)
N2 0.028(2) 0.0237(19) 0.0198(17) 0.0069(15) 0.0038(15) 0.0070(15)
N3 0.038(2) 0.0202(18) 0.0220(18) 0.0082(15) 0.0069(16) 0.0076(16)
P1 0.0292(7) 0.0588(10) 0.0361(7) 0.0232(7) 0.0079(6) 0.0097(7)

loop_
_atom_type_symbol
_atom_type_description
_atom_type_scat_dispersion_real
_atom_type_scat_dispersion_imag
_atom_type_scat_source
C C 0.0033 0.0016 'International Tables Vol C Tables 4.2.6.8 and 6.1.1.4'
H H 0.0000 0.0000 'International Tables Vol C Tables 4.2.6.8 and 6.1.1.4'
N N 0.0061 0.0033 'International Tables Vol C Tables 4.2.6.8 and 6.1.1.4'
F F 0.0171 0.0103 'International Tables Vol C Tables 4.2.6.8 and 6.1.1.4'
P P 0.1023 0.0942 'International Tables Vol C Tables 4.2.6.8 and 6.1.1.4'
Cl Cl 0.1484 0.1585 'International Tables Vol C Tables 4.2.6.8 and 6.1.1.4'
Ir Ir -1.4442 7.9887 'International Tables Vol C Tables 4.2.6.8 and 6.1.1.4'

loop_
_geom_angle_atom_site_label_1
_geom_angle_atom_site_label_2
_geom_angle_atom_site_label_3
_geom_angle
_geom_angle_site_symmetry_3
C21 Ir1 C5 114.03(18) .
C21 Ir1 C1 99.54(18) .
C5 Ir1 C1 39.00(18) .
C21 Ir1 N1 89.95(16) .
C5 Ir1 N1 155.46(17) .
C1 Ir1 N1 135.78(16) .
C21 Ir1 C2 118.59(19) .
C5 Ir1 C2 65.08(18) .
C1 Ir1 C2 38.41(17) .
N1 Ir1 C2 99.69(16) .
C21 Ir1 C4 151.91(18) .
C5 Ir1 C4 38.85(18) .
C1 Ir1 C4 63.87(18) .
N1 Ir1 C4 117.89(16) .
C2 Ir1 C4 63.31(18) .
C21 Ir1 C3 156.38(19) .
C5 Ir1 C3 64.04(18) .
C1 Ir1 C3 63.48(18) .
N1 Ir1 C3 91.96(16) .
C2 Ir1 C3 37.98(18) .
C4 Ir1 C3 36.86(17) .
C21 Ir1 Cl1 87.85(14) .
C5 Ir1 Cl1 98.57(13) .
C1 Ir1 Cl1 136.09(13) .
N1 Ir1 Cl1 86.96(11) .
C2 Ir1 Cl1 152.48(13) .
C4 Ir1 Cl1 89.90(12) .
C3 Ir1 Cl1 115.76(13) .
C2 C1 C5 108.2(4) .
C2 C1 C6 124.8(4) .
C5 C1 C6 126.8(4) .
C2 C1 Ir1 71.3(3) .
C5 C1 Ir1 69.4(3) .
C6 C1 Ir1 128.3(4) .
C1 C2 C3 107.7(4) .
C1 C2 C7 126.5(5) .
C3 C2 C7 124.6(5) .
C1 C2 Ir1 70.3(3) .
C3 C2 Ir1 72.8(3) .
C7 C2 Ir1 132.5(4) .
C4 C3 C2 108.6(4) .
C4 C3 C8 126.8(5) .
C2 C3 C8 124.5(4) .
C4 C3 Ir1 70.9(3) .
C2 C3 Ir1 69.2(3) .
C8 C3 Ir1 128.8(3) .
C3 C4 C5 108.6(4) .
C3 C4 C9 126.1(5) .
C5 C4 C9 125.3(4) .
C3 C4 Ir1 72.2(3) .
C5 C4 Ir1 67.8(2) .
C9 C4 Ir1 125.9(3) .
C1 C5 C4 106.8(4) .
C1 C5 C10 127.2(5) .
C4 C5 C10 125.1(4) .
C1 C5 Ir1 71.6(3) .
C4 C5 Ir1 73.3(2) .
C10 C5 Ir1 128.8(3) .
N1 C11 C12 124.7(5) .
C13 C12 C11 118.5(5) .
C12 C13 C14 119.9(5) .
C13 C14 C15 120.1(5) .
C13 C14 C19 119.6(5) .
C15 C14 C19 120.3(5) .
C16 C15 C14 121.2(5) .
C15 C16 C17 119.0(5) .
C18 C17 C16 122.7(5) .
C17 C18 C19 119.6(4) .
C17 C18 C20 116.5(4) .
C19 C18 C20 123.8(4) .
N1 C19 C14 119.0(4) .
N1 C19 C18 123.9(4) .
C14 C19 C18 117.1(4) .
N2 C20 C18 113.7(4) .
N3 C21 N2 104.2(4) .
N3 C21 Ir1 136.0(3) .
N2 C21 Ir1 119.8(3) .
C23 C22 N2 106.4(4) .
C22 C23 N3 106.8(5) .
C31 C24 C25 121.8(5) .
C31 C24 N3 119.9(5) .
C25 C24 N3 117.7(5) .
C27 C25 C24 117.7(6) .
C27 C25 C26 120.6(6) .
C24 C25 C26 121.5(5) .
C28 C27 C25 122.3(6) .
C27 C28 C30 118.0(5) .
C27 C28 C29 120.8(7) .
C30 C28 C29 121.2(7) .
C31 C30 C28 122.8(6) .
C30 C31 C24 116.9(5) .
C30 C31 C32 121.1(5) .
C24 C31 C32 122.0(5) .
Cl2 C33 Cl3 111.4(8) .
C33 Cl3 C33 180.000(5) 2_567
C11 N1 C19 118.3(4) .
C11 N1 Ir1 109.1(3) .
C19 N1 Ir1 132.4(3) .
C21 N2 C22 111.4(4) .
C21 N2 C20 124.0(4) .
C22 N2 C20 124.5(4) .
C21 N3 C23 111.3(4) .
C21 N3 C24 130.1(4) .
C23 N3 C24 117.9(4) .
F1 P1 F2 89.8(3) .
F1 P1 F5 89.6(4) .
F2 P1 F5 92.3(4) .
F1 P1 F6 91.3(4) .
F2 P1 F6 89.5(4) .
F5 P1 F6 177.9(4) .
F1 P1 F4 91.7(3) .
F2 P1 F4 177.4(4) .
F5 P1 F4 89.9(4) .
F6 P1 F4 88.3(3) .
F1 P1 F3 178.5(4) .
F2 P1 F3 90.0(3) .
F5 P1 F3 88.9(4) .
F6 P1 F3 90.1(4) .
F4 P1 F3 88.6(3) .

loop_
_geom_bond_atom_site_label_1
_geom_bond_atom_site_label_2
_geom_bond_distance
_geom_bond_site_symmetry_2
Ir1 C21 2.058(5) .
Ir1 C5 2.153(4) .
Ir1 C1 2.182(5) .
Ir1 N1 2.190(4) .
Ir1 C2 2.195(5) .
Ir1 C4 2.227(4) .
Ir1 C3 2.243(5) .
Ir1 Cl1 2.4098(10) .
C1 C2 1.440(7) .
C1 C5 1.447(7) .
C1 C6 1.489(7) .
C2 C3 1.445(7) .
C2 C7 1.499(7) .
C3 C4 1.413(6) .
C3 C8 1.493(7) .
C4 C5 1.458(7) .
C4 C9 1.499(7) .
C5 C10 1.504(7) .
C11 N1 1.335(6) .
C11 C12 1.397(7) .
C12 C13 1.348(8) .
C13 C14 1.407(8) .
C14 C15 1.421(7) .
C14 C19 1.433(6) .
C15 C16 1.351(9) .
C16 C17 1.407(8) .
C17 C18 1.375(6) .
C18 C19 1.434(7) .
C18 C20 1.505(7) .
C19 N1 1.385(6) .
C20 N2 1.445(6) .
C21 N3 1.359(6) .
C21 N2 1.360(6) .
C22 C23 1.352(8) .
C22 N2 1.393(7) .
C23 N3 1.389(6) .
C24 C31 1.398(8) .
C24 C25 1.401(7) .
C24 N3 1.449(6) .
C25 C27 1.388(8) .
C25 C26 1.507(10) .
C27 C28 1.372(10) .
C28 C30 1.395(9) .
C28 C29 1.518(8) .
C30 C31 1.385(7) .
C31 C32 1.503(8) .
C33 Cl2 1.891(16) .
C33 Cl3 1.930(15) .
Cl3 C33 1.930(16) 2_567
F1 P1 1.572(5) .
F2 P1 1.575(5) .
F3 P1 1.600(5) .
F4 P1 1.586(4) .
F5 P1 1.582(6) .
F6 P1 1.584(6) .
